data_4335475
loop_
_publ_author_name
'Verena Pichler'
'Simone G\"oschl'
'Samuel M. Meier'
'Alexander Roller'
'Michael A. Jakupec'
'Markus Galanski'
'Bernhard K. Keppler'

_publ_section_title
;
 Bulky N(,N)-(Di)alkylethane-1,2-diamineplatinum(II) Compounds as
 Precursors for Generating Unsymmetrically Substituted Platinum(IV)
 Complexes
;
_journal_name_full 'Inorganic Chemistry'
_journal_page_first 8151
_journal_page_last 8162
_journal_paper_doi 10.1021/ic400816g
_journal_volume 52
_journal_year 2013
_chemical_formula_moiety 'C22 H26 Cl2 N2 O4 Pt'
_chemical_formula_sum 'C22 H26 Cl2 N2 O4 Pt'
_chemical_formula_weight 648.44
_chemical_name_systematic
; 
(OC-6-54)-Dichlorido(N,N-dimethylethane-1,2-diamine)hydroxido[(2E)-3-
phenylprop-2-enoato]platinum(IV) 
;
_space_group_IT_number 2
_symmetry_cell_setting triclinic
_symmetry_space_group_name_Hall '-P 1'
_symmetry_space_group_name_H-M 'P -1'
_atom_sites_solution_hydrogens geom
_atom_sites_solution_primary direct
_atom_sites_solution_secondary difmap
_audit_creation_method SHELXL-97
_cell_angle_alpha 65.149(4)
_cell_angle_beta 72.991(4)
_cell_angle_gamma 85.489(4)
_cell_formula_units_Z 2
_cell_length_a 7.8654(6)
_cell_length_b 12.8074(11)
_cell_length_c 13.3055(12)
_cell_measurement_reflns_used 3424
_cell_measurement_temperature 100(2)
_cell_measurement_theta_max 19.86
_cell_measurement_theta_min 2.71
_cell_volume 1161.51(18)
_computing_cell_refinement 'Bruker SAINT'
_computing_data_collection 'Bruker APEX2'
_computing_data_reduction 'Bruker SAINT'
_computing_molecular_graphics 'Bruker SHELXTL'
_computing_publication_material 'Bruker SHELXTL'
_computing_structure_refinement 'SHELXL-97 (Sheldrick, 2008)'
_computing_structure_solution 'SHELXS-97 (Sheldrick, 2008)'
_diffrn_ambient_temperature 100(2)
_diffrn_measured_fraction_theta_full 0.978
_diffrn_measured_fraction_theta_max 0.978
_diffrn_measurement_device_type 'Bruker APEX-II CCD'
_diffrn_measurement_method '\f and \w scans'
_diffrn_radiation_monochromator graphite
_diffrn_radiation_source 'fine-focus sealed tube'
_diffrn_radiation_type MoK\a
_diffrn_radiation_wavelength 0.71073
_diffrn_reflns_av_R_equivalents 0.0942
_diffrn_reflns_av_sigmaI/netI 0.0761
_diffrn_reflns_limit_h_max 9
_diffrn_reflns_limit_h_min -9
_diffrn_reflns_limit_k_max 15
_diffrn_reflns_limit_k_min -15
_diffrn_reflns_limit_l_max 15
_diffrn_reflns_limit_l_min -15
_diffrn_reflns_number 25532
_diffrn_reflns_theta_full 25.30
_diffrn_reflns_theta_max 25.30
_diffrn_reflns_theta_min 1.76
_exptl_absorpt_coefficient_mu 6.301
_exptl_absorpt_correction_T_max 0.8335
_exptl_absorpt_correction_T_min 0.5714
_exptl_absorpt_correction_type multi-scan
_exptl_absorpt_process_details SADABS
_exptl_crystal_colour colorless
_exptl_crystal_density_diffrn 1.854
_exptl_crystal_description plate
_exptl_crystal_F_000 632
_exptl_crystal_size_max 0.10
_exptl_crystal_size_mid 0.10
_exptl_crystal_size_min 0.03
_refine_diff_density_max 1.364
_refine_diff_density_min -0.767
_refine_diff_density_rms 0.175
_refine_ls_extinction_method none
_refine_ls_goodness_of_fit_ref 0.963
_refine_ls_hydrogen_treatment constr
_refine_ls_matrix_type full
_refine_ls_number_parameters 280
_refine_ls_number_reflns 4133
_refine_ls_number_restraints 0
_refine_ls_restrained_S_all 0.963
_refine_ls_R_factor_all 0.0566
_refine_ls_R_factor_gt 0.0370
_refine_ls_shift/su_max 0.000
_refine_ls_shift/su_mean 0.000
_refine_ls_structure_factor_coef Fsqd
_refine_ls_weighting_details 'calc w=1/[\s^2^(Fo^2^)+(0.0321P)^2^+0.0000P] where P=(Fo^2^+2Fc^2^)/3'
_refine_ls_weighting_scheme calc
_refine_ls_wR_factor_gt 0.0657
_refine_ls_wR_factor_ref 0.0716
_reflns_number_gt 3323
_reflns_number_total 4133
_reflns_threshold_expression >2sigma(I)
_cod_data_source_file ic400816g_si_002.cif
_cod_data_source_block vepi219
_cod_original_cell_volume 1161.51(17)
_cod_original_sg_symbol_Hall P-1
_cod_database_code 4335475

loop_
_symmetry_equiv_pos_as_xyz
'x, y, z'
'-x, -y, -z'

loop_
_atom_site_label
_atom_site_type_symbol
_atom_site_fract_x
_atom_site_fract_y
_atom_site_fract_z
_atom_site_U_iso_or_equiv
_atom_site_adp_type
_atom_site_occupancy
_atom_site_symmetry_multiplicity
_atom_site_calc_flag
_atom_site_refinement_flags
Pt1 Pt 0.12194(3) 0.23722(2) 0.24129(2) 0.01970(10) Uani 1 1 d .
Cl1 Cl 0.3635(2) 0.35782(14) 0.19312(13) 0.0266(4) Uani 1 1 d .
Cl2 Cl 0.2863(2) 0.07320(14) 0.30029(13) 0.0290(4) Uani 1 1 d .
O1 O 0.2045(5) 0.2348(4) 0.0838(3) 0.0258(11) Uani 1 1 d .
O2 O 0.1466(7) 0.4154(4) -0.0295(4) 0.0359(12) Uani 1 1 d .
O3 O 0.0445(6) 0.2162(4) 0.4078(3) 0.0253(11) Uani 1 1 d .
O4 O -0.0067(6) 0.4009(4) 0.3846(4) 0.0332(12) Uani 1 1 d .
N1 N -0.0270(6) 0.3779(4) 0.1938(4) 0.0237(13) Uani 1 1 d .
H1A H -0.0125 0.4252 0.2273 0.028 Uiso 1 1 calc R
H1B H 0.0094 0.4189 0.1148 0.028 Uiso 1 1 calc R
N2 N -0.1124(7) 0.1414(4) 0.2749(4) 0.0238(13) Uani 1 1 d .
C1 C 0.2007(8) 0.3201(6) -0.0150(5) 0.0239(16) Uani 1 1 d .
C2 C 0.2693(9) 0.2831(6) -0.1115(6) 0.0301(17) Uani 1 1 d .
H2 H 0.3170 0.2092 -0.0947 0.036 Uiso 1 1 calc R
C3 C 0.2671(9) 0.3476(6) -0.2187(6) 0.0315(17) Uani 1 1 d .
H3 H 0.2227 0.4221 -0.2332 0.038 Uiso 1 1 calc R
C4 C 0.3260(9) 0.3174(6) -0.3193(5) 0.0264(16) Uani 1 1 d .
C5 C 0.3146(9) 0.3973(6) -0.4262(6) 0.0303(17) Uani 1 1 d .
H5 H 0.2769 0.4722 -0.4351 0.036 Uiso 1 1 calc R
C6 C 0.3575(9) 0.3696(6) -0.5210(6) 0.0346(18) Uani 1 1 d .
H6 H 0.3478 0.4246 -0.5938 0.041 Uiso 1 1 calc R
C7 C 0.4146(9) 0.2607(7) -0.5078(6) 0.0336(18) Uani 1 1 d .
H7 H 0.4394 0.2397 -0.5710 0.040 Uiso 1 1 calc R
C8 C 0.4354(9) 0.1831(6) -0.4039(6) 0.0338(18) Uani 1 1 d .
H8 H 0.4795 0.1098 -0.3963 0.041 Uiso 1 1 calc R
C9 C 0.3923(9) 0.2110(6) -0.3098(6) 0.0335(18) Uani 1 1 d .
H9 H 0.4083 0.1570 -0.2383 0.040 Uiso 1 1 calc R
C10 C -0.0112(9) 0.2967(6) 0.4454(5) 0.0254(16) Uani 1 1 d .
C11 C -0.0855(8) 0.2464(6) 0.5739(5) 0.0265(16) Uani 1 1 d .
H11 H -0.1034 0.1651 0.6150 0.032 Uiso 1 1 calc R
C12 C -0.1274(8) 0.3110(6) 0.6327(5) 0.0269(16) Uani 1 1 d .
H12 H -0.1055 0.3918 0.5890 0.032 Uiso 1 1 calc R
C13 C -0.2040(9) 0.2709(6) 0.7583(5) 0.0276(16) Uani 1 1 d .
C14 C -0.2388(8) 0.3516(6) 0.8065(5) 0.0282(16) Uani 1 1 d .
H14 H -0.2084 0.4309 0.7577 0.034 Uiso 1 1 calc R
C15 C -0.3164(9) 0.3181(7) 0.9235(6) 0.0343(18) Uani 1 1 d .
H15 H -0.3378 0.3742 0.9545 0.041 Uiso 1 1 calc R
C16 C -0.3628(9) 0.2041(6) 0.9954(6) 0.0292(17) Uani 1 1 d .
H16 H -0.4198 0.1816 1.0755 0.035 Uiso 1 1 calc R
C17 C -0.3262(9) 0.1215(6) 0.9508(6) 0.0337(18) Uani 1 1 d .
H17 H -0.3508 0.0420 1.0011 0.040 Uiso 1 1 calc R
C18 C -0.2537(9) 0.1554(6) 0.8329(5) 0.0327(18) Uani 1 1 d .
H18 H -0.2374 0.0992 0.8022 0.039 Uiso 1 1 calc R
C19 C -0.2137(9) 0.3392(6) 0.2316(7) 0.041(2) Uani 1 1 d .
H19A H -0.2664 0.3257 0.3136 0.050 Uiso 1 1 calc R
H19B H -0.2801 0.3996 0.1849 0.050 Uiso 1 1 calc R
C20 C -0.2293(9) 0.2343(7) 0.2189(7) 0.046(2) Uani 1 1 d .
H20A H -0.1971 0.2518 0.1355 0.056 Uiso 1 1 calc R
H20B H -0.3550 0.2044 0.2537 0.056 Uiso 1 1 calc R
C21 C -0.2009(11) 0.0747(7) 0.3997(6) 0.047(2) Uani 1 1 d .
H21A H -0.2221 0.1262 0.4392 0.070 Uiso 1 1 calc R
H21B H -0.1243 0.0137 0.4330 0.070 Uiso 1 1 calc R
H21C H -0.3147 0.0402 0.4095 0.070 Uiso 1 1 calc R
C22 C -0.0836(10) 0.0619(6) 0.2178(6) 0.040(2) Uani 1 1 d .
H22A H -0.0248 0.1044 0.1351 0.061 Uiso 1 1 calc R
H22B H -0.1986 0.0282 0.2284 0.061 Uiso 1 1 calc R
H22C H -0.0085 0.0005 0.2521 0.061 Uiso 1 1 calc R

loop_
_atom_site_aniso_label
_atom_site_aniso_U_11
_atom_site_aniso_U_22
_atom_site_aniso_U_33
_atom_site_aniso_U_23
_atom_site_aniso_U_13
_atom_site_aniso_U_12
Pt1 0.01891(14) 0.02208(16) 0.01587(14) -0.00699(11) -0.00349(10) 0.00218(10)
Cl1 0.0201(9) 0.0299(10) 0.0278(9) -0.0102(8) -0.0064(7) 0.0002(7)
Cl2 0.0334(10) 0.0270(10) 0.0216(9) -0.0076(7) -0.0062(7) 0.0078(8)
O1 0.026(3) 0.029(3) 0.021(2) -0.012(2) -0.004(2) 0.005(2)
O2 0.052(3) 0.024(3) 0.024(3) -0.006(2) -0.008(2) 0.011(2)
O3 0.034(3) 0.025(3) 0.018(2) -0.010(2) -0.009(2) 0.002(2)
O4 0.041(3) 0.029(3) 0.023(3) -0.009(2) -0.003(2) -0.001(2)
N1 0.023(3) 0.025(3) 0.021(3) -0.010(3) -0.003(2) -0.001(3)
N2 0.023(3) 0.030(3) 0.017(3) -0.009(3) -0.005(2) -0.003(3)
C1 0.021(4) 0.035(4) 0.018(4) -0.012(3) -0.006(3) 0.002(3)
C2 0.031(4) 0.030(4) 0.028(4) -0.013(3) -0.006(3) 0.002(3)
C3 0.031(4) 0.033(4) 0.027(4) -0.012(3) -0.005(3) 0.006(3)
C4 0.027(4) 0.033(4) 0.024(4) -0.017(3) -0.007(3) 0.004(3)
C5 0.029(4) 0.028(4) 0.030(4) -0.010(3) -0.006(3) 0.004(3)
C6 0.037(4) 0.047(5) 0.018(4) -0.012(3) -0.008(3) 0.003(4)
C7 0.024(4) 0.056(5) 0.029(4) -0.028(4) -0.004(3) 0.004(4)
C8 0.033(4) 0.034(4) 0.031(4) -0.013(4) -0.003(3) 0.000(4)
C9 0.034(4) 0.035(5) 0.024(4) -0.010(3) 0.001(3) -0.004(4)
C10 0.028(4) 0.023(4) 0.022(4) -0.008(3) -0.005(3) -0.002(3)
C11 0.031(4) 0.027(4) 0.018(3) -0.008(3) -0.003(3) -0.002(3)
C12 0.026(4) 0.029(4) 0.020(4) -0.009(3) 0.000(3) -0.003(3)
C13 0.027(4) 0.029(4) 0.026(4) -0.009(3) -0.009(3) -0.001(3)
C14 0.027(4) 0.032(4) 0.025(4) -0.011(3) -0.006(3) -0.002(3)
C15 0.031(4) 0.049(5) 0.034(4) -0.028(4) -0.009(3) 0.001(4)
C16 0.029(4) 0.038(5) 0.021(4) -0.013(4) -0.005(3) 0.000(3)
C17 0.030(4) 0.029(4) 0.031(4) -0.003(3) -0.004(3) -0.007(3)
C18 0.033(4) 0.045(5) 0.024(4) -0.020(4) -0.007(3) 0.009(4)
C19 0.018(4) 0.032(5) 0.057(5) -0.005(4) -0.009(4) 0.003(3)
C20 0.021(4) 0.049(5) 0.076(6) -0.032(5) -0.016(4) 0.008(4)
C21 0.051(5) 0.050(5) 0.024(4) -0.007(4) 0.004(4) -0.029(4)
C22 0.044(5) 0.045(5) 0.041(5) -0.029(4) -0.008(4) -0.002(4)

loop_
_atom_type_symbol
_atom_type_description
_atom_type_scat_dispersion_real
_atom_type_scat_dispersion_imag
_atom_type_scat_source
C C 0.0033 0.0016 'International Tables Vol C Tables 4.2.6.8 and 6.1.1.4'
H H 0.0000 0.0000 'International Tables Vol C Tables 4.2.6.8 and 6.1.1.4'
Cl Cl 0.1484 0.1585 'International Tables Vol C Tables 4.2.6.8 and 6.1.1.4'
N N 0.0061 0.0033 'International Tables Vol C Tables 4.2.6.8 and 6.1.1.4'
O O 0.0106 0.0060 'International Tables Vol C Tables 4.2.6.8 and 6.1.1.4'
Pt Pt -1.7033 8.3905 'International Tables Vol C Tables 4.2.6.8 and 6.1.1.4'

loop_
_geom_angle_atom_site_label_1
_geom_angle_atom_site_label_2
_geom_angle_atom_site_label_3
_geom_angle
O3 Pt1 O1 172.13(17)
O3 Pt1 N1 91.82(18)
O1 Pt1 N1 95.25(18)
O3 Pt1 N2 89.01(17)
O1 Pt1 N2 88.19(18)
N1 Pt1 N2 85.1(2)
O3 Pt1 Cl1 93.08(12)
O1 Pt1 Cl1 90.44(13)
N1 Pt1 Cl1 89.25(14)
N2 Pt1 Cl1 174.04(15)
O3 Pt1 Cl2 87.04(13)
O1 Pt1 Cl2 85.81(13)
N1 Pt1 Cl2 178.43(14)
N2 Pt1 Cl2 93.79(15)
Cl1 Pt1 Cl2 91.90(6)
C1 O1 Pt1 126.5(4)
C10 O3 Pt1 126.5(4)
C19 N1 Pt1 108.8(4)
C19 N1 H1A 109.9
Pt1 N1 H1A 109.9
C19 N1 H1B 109.9
Pt1 N1 H1B 109.9
H1A N1 H1B 108.3
C22 N2 C21 108.2(5)
C22 N2 C20 107.2(5)
C21 N2 C20 111.2(6)
C22 N2 Pt1 113.7(4)
C21 N2 Pt1 113.6(4)
C20 N2 Pt1 102.7(4)
O2 C1 O1 127.0(6)
O2 C1 C2 122.8(6)
O1 C1 C2 110.2(6)
C3 C2 C1 123.5(7)
C3 C2 H2 118.2
C1 C2 H2 118.2
C2 C3 C4 127.6(7)
C2 C3 H3 116.2
C4 C3 H3 116.2
C5 C4 C9 118.6(6)
C5 C4 C3 119.4(6)
C9 C4 C3 122.1(6)
C4 C5 C6 121.1(6)
C4 C5 H5 119.5
C6 C5 H5 119.5
C7 C6 C5 119.1(6)
C7 C6 H6 120.4
C5 C6 H6 120.4
C8 C7 C6 120.2(6)
C8 C7 H7 119.9
C6 C7 H7 119.9
C7 C8 C9 120.3(7)
C7 C8 H8 119.8
C9 C8 H8 119.8
C8 C9 C4 120.5(7)
C8 C9 H9 119.8
C4 C9 H9 119.8
O4 C10 O3 125.8(6)
O4 C10 C11 122.7(6)
O3 C10 C11 111.5(6)
C12 C11 C10 122.4(6)
C12 C11 H11 118.8
C10 C11 H11 118.8
C11 C12 C13 126.9(6)
C11 C12 H12 116.5
C13 C12 H12 116.5
C14 C13 C18 117.5(6)
C14 C13 C12 119.3(6)
C18 C13 C12 123.1(6)
C15 C14 C13 121.2(6)
C15 C14 H14 119.4
C13 C14 H14 119.4
C14 C15 C16 120.3(6)
C14 C15 H15 119.9
C16 C15 H15 119.9
C15 C16 C17 119.9(6)
C15 C16 H16 120.0
C17 C16 H16 120.0
C18 C17 C16 119.8(7)
C18 C17 H17 120.1
C16 C17 H17 120.1
C17 C18 C13 121.1(7)
C17 C18 H18 119.4
C13 C18 H18 119.4
C20 C19 N1 110.2(6)
C20 C19 H19A 109.6
N1 C19 H19A 109.6
C20 C19 H19B 109.6
N1 C19 H19B 109.6
H19A C19 H19B 108.1
C19 C20 N2 113.3(6)
C19 C20 H20A 108.9
N2 C20 H20A 108.9
C19 C20 H20B 108.9
N2 C20 H20B 108.9
H20A C20 H20B 107.7
N2 C21 H21A 109.5
N2 C21 H21B 109.5
H21A C21 H21B 109.5
N2 C21 H21C 109.5
H21A C21 H21C 109.5
H21B C21 H21C 109.5
N2 C22 H22A 109.5
N2 C22 H22B 109.5
H22A C22 H22B 109.5
N2 C22 H22C 109.5
H22A C22 H22C 109.5
H22B C22 H22C 109.5

loop_
_geom_bond_atom_site_label_1
_geom_bond_atom_site_label_2
_geom_bond_distance
Pt1 O3 2.021(4)
Pt1 O1 2.018(4)
Pt1 N1 2.040(5)
Pt1 N2 2.124(5)
Pt1 Cl1 2.3072(16)
Pt1 Cl2 2.3413(16)
O1 C1 1.316(7)
O2 C1 1.216(7)
O3 C10 1.319(7)
O4 C10 1.232(7)
N1 C19 1.459(8)
N1 H1A 0.9200
N1 H1B 0.9200
N2 C22 1.476(8)
N2 C21 1.482(8)
N2 C20 1.516(9)
C1 C2 1.492(9)
C2 C3 1.319(9)
C2 H2 0.9500
C3 C4 1.483(9)
C3 H3 0.9500
C4 C5 1.384(9)
C4 C9 1.388(9)
C5 C6 1.392(9)
C5 H5 0.9500
C6 C7 1.385(9)
C6 H6 0.9500
C7 C8 1.370(9)
C7 H7 0.9500
C8 C9 1.385(9)
C8 H8 0.9500
C9 H9 0.9500
C10 C11 1.494(8)
C11 C12 1.324(8)
C11 H11 0.9500
C12 C13 1.469(8)
C12 H12 0.9500
C13 C14 1.403(9)
C13 C18 1.399(9)
C14 C15 1.380(9)
C14 H14 0.9500
C15 C16 1.374(9)
C15 H15 0.9500
C16 C17 1.391(9)
C16 H16 0.9500
C17 C18 1.385(9)
C17 H17 0.9500
C18 H18 0.9500
C19 C20 1.442(10)
C19 H19A 0.9900
C19 H19B 0.9900
C20 H20A 0.9900
C20 H20B 0.9900
C21 H21A 0.9800
C21 H21B 0.9800
C21 H21C 0.9800
C22 H22A 0.9800
C22 H22B 0.9800
C22 H22C 0.9800

loop_
_geom_torsion_atom_site_label_1
_geom_torsion_atom_site_label_2
_geom_torsion_atom_site_label_3
_geom_torsion_atom_site_label_4
_geom_torsion
N1 Pt1 O1 C1 17.8(5)
N2 Pt1 O1 C1 102.7(5)
Cl1 Pt1 O1 C1 -71.5(5)
Cl2 Pt1 O1 C1 -163.3(5)
N1 Pt1 O3 C10 -24.7(5)
N2 Pt1 O3 C10 -109.8(5)
Cl1 Pt1 O3 C10 64.7(5)
Cl2 Pt1 O3 C10 156.4(5)
O3 Pt1 N1 C19 -76.2(4)
O1 Pt1 N1 C19 100.4(4)
N2 Pt1 N1 C19 12.7(4)
Cl1 Pt1 N1 C19 -169.2(4)
O3 Pt1 N2 C22 -140.3(4)
O1 Pt1 N2 C22 32.3(4)
N1 Pt1 N2 C22 127.7(5)
Cl2 Pt1 N2 C22 -53.4(4)
O3 Pt1 N2 C21 -16.1(5)
O1 Pt1 N2 C21 156.6(5)
N1 Pt1 N2 C21 -108.0(5)
Cl2 Pt1 N2 C21 70.9(5)
O3 Pt1 N2 C20 104.2(4)
O1 Pt1 N2 C20 -83.2(4)
N1 Pt1 N2 C20 12.3(4)
Cl2 Pt1 N2 C20 -168.9(4)
Pt1 O1 C1 O2 -0.3(10)
Pt1 O1 C1 C2 -178.6(4)
O2 C1 C2 C3 -4.2(10)
O1 C1 C2 C3 174.2(6)
C1 C2 C3 C4 -177.7(6)
C2 C3 C4 C5 -179.6(7)
C2 C3 C4 C9 0.5(11)
C9 C4 C5 C6 4.1(10)
C3 C4 C5 C6 -175.8(6)
C4 C5 C6 C7 -0.8(10)
C5 C6 C7 C8 -2.7(10)
C6 C7 C8 C9 2.8(10)
C7 C8 C9 C4 0.6(10)
C5 C4 C9 C8 -4.0(10)
C3 C4 C9 C8 175.9(6)
Pt1 O3 C10 O4 -8.6(9)
Pt1 O3 C10 C11 170.5(4)
O4 C10 C11 C12 -10.2(11)
O3 C10 C11 C12 170.7(6)
C10 C11 C12 C13 178.8(6)
C11 C12 C13 C14 179.4(7)
C11 C12 C13 C18 -4.1(11)
C18 C13 C14 C15 1.1(10)
C12 C13 C14 C15 177.8(6)
C13 C14 C15 C16 -0.6(11)
C14 C15 C16 C17 2.1(10)
C15 C16 C17 C18 -4.2(10)
C16 C17 C18 C13 4.8(10)
C14 C13 C18 C17 -3.2(10)
C12 C13 C18 C17 -179.8(6)
Pt1 N1 C19 C20 -37.2(7)
N1 C19 C20 N2 51.8(9)
C22 N2 C20 C19 -157.4(6)
C21 N2 C20 C19 84.6(7)
Pt1 N2 C20 C19 -37.3(7)
